data_1564303
loop_
_publ_author_name
'Qian, Yin'
'Yao, Wan-Wan'
'Shao, Dong-Sheng'
'Zhang, Jin'
'Ren, Xiao-Ming'

_publ_section_title
;
 Two Ongoing Magnetic Transitions Originating from Spin-Peierls
 Dimerization and Cation Orientation Transformation in an S = 1/2 Spin
 Chain System
;
_journal_name_full 'The Journal of Physical Chemistry C'
_journal_paper_doi 10.1021/acs.jpcc.1c04863
_journal_year 2021
_chemical_formula_moiety 'C8 N4 Ni S4, C6 N'
_chemical_formula_sum 'C14 H N5 Ni S4'
_chemical_formula_weight 426.15
_space_group_crystal_system orthorhombic
_space_group_IT_number 62
_space_group_name_Hall '-P 2ac 2n'
_space_group_name_H-M_alt 'P n m a'
_audit_creation_date 2021-01-27
_audit_creation_method
;
Olex2 1.3
(compiled 2020.02.04 svn.rd84adfe8 for OlexSys, GUI svn.r6032)
;
_cell_angle_alpha 90
_cell_angle_beta 90
_cell_angle_gamma 90
_cell_formula_units_Z 4
_cell_length_a 15.054(3)
_cell_length_b 7.0712(12)
_cell_length_c 18.941(4)
_cell_measurement_reflns_used 2712
_cell_measurement_temperature 353.15
_cell_measurement_theta_max 17.69
_cell_measurement_theta_min 2.54
_cell_volume 2016.3(7)
_computing_cell_refinement 'SAINT v8.37A (Bruker, 2015)'
_computing_data_reduction 'SAINT v8.37A (Bruker, 2015)'
_computing_molecular_graphics 'Olex2 1.3 (Dolomanov et al., 2009)'
_computing_publication_material 'Olex2 1.3 (Dolomanov et al., 2009)'
_computing_structure_refinement 'SHELXL 2014/7 (Sheldrick, 2015)'
_diffrn_ambient_temperature 353.15
_diffrn_measured_fraction_theta_full 0.998
_diffrn_measured_fraction_theta_max 0.987
_diffrn_measurement_device_type 'Bruker APEX-II CCD'
_diffrn_measurement_method '\f and \w scans'
_diffrn_radiation_type MoK\a
_diffrn_radiation_wavelength 0.71073
_diffrn_reflns_av_R_equivalents 0.1919
_diffrn_reflns_av_unetI/netI 0.1615
_diffrn_reflns_Laue_measured_fraction_full 0.998
_diffrn_reflns_Laue_measured_fraction_max 0.987
_diffrn_reflns_limit_h_max 19
_diffrn_reflns_limit_h_min -17
_diffrn_reflns_limit_k_max 8
_diffrn_reflns_limit_k_min -8
_diffrn_reflns_limit_l_max 24
_diffrn_reflns_limit_l_min -23
_diffrn_reflns_number 19785
_diffrn_reflns_point_group_measured_fraction_full 0.998
_diffrn_reflns_point_group_measured_fraction_max 0.987
_diffrn_reflns_theta_full 25.242
_diffrn_reflns_theta_max 27.701
_diffrn_reflns_theta_min 1.728
_diffrn_source_current 1.0
_diffrn_source_power 0.05
_diffrn_source_voltage 50.0
_diffrn_standards_number 0
_exptl_absorpt_coefficient_mu 1.380
_exptl_absorpt_correction_T_max 0.7456
_exptl_absorpt_correction_T_min 0.6055
_exptl_absorpt_correction_type none
_exptl_absorpt_process_details
;
SADABS-2016/2 (Bruker,2016/2) was used for absorption correction.
wR2(int) was 0.0673 before and 0.0499 after correction.
The Ratio of minimum to maximum transmission is 0.8121.
The \l/2 correction factor is Not present.
;
_exptl_crystal_colour black
_exptl_crystal_density_diffrn 1.404
_exptl_crystal_description plate
_exptl_crystal_F_000 848
_exptl_crystal_size_max 0.15
_exptl_crystal_size_mid 0.12
_exptl_crystal_size_min 0.08
_refine_diff_density_max 0.667
_refine_diff_density_min -0.583
_refine_diff_density_rms 0.245
_refine_ls_extinction_coef 0.027(4)
_refine_ls_extinction_expression Fc^*^=kFc[1+0.001xFc^2^\l^3^/sin(2\q)]^-1/4^
_refine_ls_extinction_method 'SHELXL-2014/7 (Sheldrick 2014'
_refine_ls_goodness_of_fit_ref 1.047
_refine_ls_hydrogen_treatment undef
_refine_ls_matrix_type full
_refine_ls_number_parameters 140
_refine_ls_number_reflns 2521
_refine_ls_number_restraints 2
_refine_ls_restrained_S_all 1.049
_refine_ls_R_factor_all 0.3065
_refine_ls_R_factor_gt 0.1049
_refine_ls_shift/su_max 0.000
_refine_ls_shift/su_mean 0.000
_refine_ls_structure_factor_coef Fsqd
_refine_ls_weighting_details 'w=1/[\s^2^(Fo^2^)+(0.1319P)^2^] where P=(Fo^2^+2Fc^2^)/3'
_refine_ls_weighting_scheme calc
_refine_ls_wR_factor_gt 0.2042
_refine_ls_wR_factor_ref 0.2965
_reflns_Friedel_coverage 0.000
_reflns_number_gt 786
_reflns_number_total 2521
_reflns_threshold_expression 'I > 2\s(I)'
_cod_data_source_file jp1c04863_si_004.cif
_cod_data_source_block 1
_cod_original_cell_volume 2016.3(6)
_cod_database_code 1564303
_shelx_shelxl_version_number 2014/7
_shelx_space_group_comment
;
The symmetry employed for this shelxl refinement is uniquely defined
by the following loop, which should always be used as a source of
symmetry information in preference to the above space-group names.
They are only intended as comments.
;
_olex2_refinement_description
;
1. Restrained distances
 N5-C9 = N5-C11
 1.4 with sigma of 0.02
;
_olex2_submission_special_instructions 'No special instructions were received'

loop_
_space_group_symop_operation_xyz
'x, y, z'
'-x+1/2, -y, z+1/2'
'-x, y+1/2, -z'
'x+1/2, -y+1/2, -z+1/2'
'-x, -y, -z'
'x-1/2, y, -z-1/2'
'x, -y-1/2, z'
'-x-1/2, y-1/2, z-1/2'

loop_
_atom_site_label
_atom_site_type_symbol
_atom_site_fract_x
_atom_site_fract_y
_atom_site_fract_z
_atom_site_U_iso_or_equiv
_atom_site_adp_type
_atom_site_occupancy
_atom_site_site_symmetry_order
_atom_site_calc_flag
_atom_site_refinement_flags_posn
_atom_site_refinement_flags_adp
_atom_site_refinement_flags_occupancy
_atom_site_disorder_assembly
_atom_site_disorder_group
Ni1 Ni 0.53820(12) 0.2500 0.54523(9) 0.0994(10) Uani 1 2 d S T P . .
S1 S 0.4834(3) 0.2500 0.44164(17) 0.1046(14) Uani 1 2 d S T P . .
S2 S 0.4096(3) 0.2500 0.5929(2) 0.1235(15) Uani 1 2 d S T P . .
S3 S 0.6679(3) 0.2500 0.4976(2) 0.1130(14) Uani 1 2 d S T P . .
S4 S 0.5920(4) 0.2500 0.6499(2) 0.1420(18) Uani 1 2 d S T P . .
N1 N 0.2705(12) 0.2500 0.3481(11) 0.182(7) Uani 1 2 d S T P . .
N2 N 0.1728(13) 0.2500 0.5473(13) 0.223(10) Uani 1 2 d S T P . .
N3 N 0.9075(14) 0.2500 0.5478(16) 0.259(13) Uani 1 2 d S T P . .
N4 N 0.806(2) 0.2500 0.7413(13) 0.39(2) Uani 1 2 d S T P . .
C1 C 0.3130(12) 0.2500 0.3949(11) 0.131(6) Uani 1 2 d S T P . .
C2 C 0.3714(11) 0.2500 0.4553(11) 0.112(5) Uani 1 2 d S T P . .
C3 C 0.3417(12) 0.2500 0.5207(13) 0.131(6) Uani 1 2 d S T P . .
C4 C 0.2477(16) 0.2500 0.5338(12) 0.149(6) Uani 1 2 d S T P . .
C5 C 0.835(2) 0.2500 0.5531(14) 0.193(10) Uani 1 2 d S T P . .
C6 C 0.7351(15) 0.2500 0.5683(13) 0.135(7) Uani 1 2 d S T P . .
C7 C 0.7062(15) 0.2500 0.6307(13) 0.146(7) Uani 1 2 d S T P . .
C8 C 0.762(2) 0.2500 0.6925(13) 0.227(11) Uani 1 2 d S T P . .
N5 N 0.9838(19) 0.2500 0.3216(14) 0.258(14) Uani 1 2 d DS T P . .
C9 C 0.966(2) 0.051(3) 0.3243(19) 0.39(2) Uani 1 1 d D . . . .
C12 C 1.029(2) 0.2500 0.3919(19) 0.32(2) Uani 1 2 d S T P . .
C11 C 1.037(2) 0.2500 0.2572(16) 0.34(3) Uani 1 2 d DS T P . .
C10 C 0.867(2) 0.158(4) 0.333(2) 0.41(3) Uani 1 1 d . . . . .

loop_
_atom_site_aniso_label
_atom_site_aniso_U_11
_atom_site_aniso_U_22
_atom_site_aniso_U_33
_atom_site_aniso_U_23
_atom_site_aniso_U_13
_atom_site_aniso_U_12
Ni1 0.1396(18) 0.0646(11) 0.0940(14) 0.000 0.0094(10) 0.000
S1 0.140(4) 0.080(2) 0.094(3) 0.000 0.004(2) 0.000
S2 0.154(4) 0.108(3) 0.108(3) 0.000 0.030(3) 0.000
S3 0.131(3) 0.087(2) 0.120(3) 0.000 0.010(3) 0.000
S4 0.206(5) 0.119(3) 0.102(3) 0.000 -0.014(3) 0.000
N1 0.182(16) 0.155(12) 0.208(18) 0.000 -0.069(13) 0.000
N2 0.148(16) 0.25(2) 0.27(3) 0.000 0.047(16) 0.000
N3 0.128(16) 0.34(3) 0.31(3) 0.000 -0.015(18) 0.000
N4 0.38(3) 0.61(6) 0.18(2) 0.000 -0.16(3) 0.000
C1 0.126(13) 0.098(10) 0.170(17) 0.000 -0.054(13) 0.000
C2 0.126(14) 0.068(8) 0.143(14) 0.000 0.013(12) 0.000
C3 0.120(15) 0.077(9) 0.20(2) 0.000 0.022(14) 0.000
C4 0.148(17) 0.116(12) 0.183(18) 0.000 0.008(15) 0.000
C5 0.21(3) 0.142(15) 0.22(3) 0.000 -0.05(2) 0.000
C6 0.147(19) 0.099(11) 0.160(18) 0.000 -0.052(16) 0.000
C7 0.17(2) 0.116(12) 0.152(16) 0.000 -0.068(17) 0.000
C8 0.29(3) 0.26(3) 0.133(17) 0.000 -0.05(2) 0.000
N5 0.35(4) 0.18(2) 0.24(3) 0.000 -0.13(3) 0.000
C9 0.49(5) 0.25(3) 0.42(5) -0.01(3) 0.03(4) 0.07(3)
C12 0.29(4) 0.46(6) 0.22(3) 0.000 -0.06(3) 0.000
C11 0.39(5) 0.51(7) 0.13(2) 0.000 0.00(3) 0.000
C10 0.40(3) 0.40(8) 0.42(4) 0.06(3) -0.15(3) -0.18(4)

loop_
_atom_type_symbol
_atom_type_description
_atom_type_scat_dispersion_real
_atom_type_scat_dispersion_imag
_atom_type_scat_source
C C 0.0033 0.0016 'International Tables Vol C Tables 4.2.6.8 and 6.1.1.4'
H H 0.0000 0.0000 'International Tables Vol C Tables 4.2.6.8 and 6.1.1.4'
N N 0.0061 0.0033 'International Tables Vol C Tables 4.2.6.8 and 6.1.1.4'
S S 0.1246 0.1234 'International Tables Vol C Tables 4.2.6.8 and 6.1.1.4'
Ni Ni 0.3393 1.1124 'International Tables Vol C Tables 4.2.6.8 and 6.1.1.4'

loop_
_geom_angle_atom_site_label_1
_geom_angle_atom_site_label_2
_geom_angle_atom_site_label_3
_geom_angle
_geom_angle_site_symmetry_1
_geom_angle_site_symmetry_3
_geom_angle_publ_flag
S1 Ni1 S2 92.23(18) . . ?
S1 Ni1 S3 88.00(17) . . ?
S1 Ni1 S4 179.4(2) . . ?
S2 Ni1 S3 179.77(19) . . ?
S2 Ni1 S4 87.2(2) . . ?
S4 Ni1 S3 92.6(2) . . ?
C2 S1 Ni1 104.0(7) . . ?
C3 S2 Ni1 101.7(8) . . ?
C6 S3 Ni1 102.3(10) . . ?
C7 S4 Ni1 100.3(8) . . ?
N1 C1 C2 178(2) . . ?
C1 C2 S1 118.8(14) . . ?
C3 C2 S1 118.6(15) . . ?
C3 C2 C1 122.6(16) . . ?
C2 C3 S2 123.4(15) . . ?
C2 C3 C4 120(2) . . ?
C4 C3 S2 116.8(18) . . ?
N2 C4 C3 177(3) . . ?
N3 C5 C6 174(3) . . ?
C5 C6 S3 116(2) . . ?
C7 C6 S3 123(2) . . ?
C7 C6 C5 121(2) . . ?
C6 C7 S4 122.1(18) . . ?
C6 C7 C8 124(2) . . ?
C8 C7 S4 114(2) . . ?
N4 C8 C7 180(3) . . ?
C9 N5 C9 158(4) 7_565 . ?
C9 N5 C12 93(2) . . ?
C9 N5 C12 93(2) 7_565 . ?
C9 N5 C11 97.7(19) 7_565 . ?
C9 N5 C11 97.7(19) . . ?
C9 N5 C10 99(3) . 7_565 ?
C9 N5 C10 58.8(16) 7_565 7_565 ?
C12 N5 C10 109(2) . 7_565 ?
C11 N5 C12 119(3) . . ?
C11 N5 C10 127(2) . 7_565 ?
N5 C9 C10 74.2(19) . . ?
C10 C10 C9 116.9(13) 7_565 . ?

loop_
_geom_bond_atom_site_label_1
_geom_bond_atom_site_label_2
_geom_bond_distance
_geom_bond_site_symmetry_2
_geom_bond_publ_flag
Ni1 S1 2.128(4) . ?
Ni1 S2 2.137(5) . ?
Ni1 S3 2.151(4) . ?
Ni1 S4 2.141(5) . ?
S1 C2 1.706(17) . ?
S2 C3 1.71(2) . ?
S3 C6 1.68(2) . ?
S4 C7 1.76(2) . ?
N1 C1 1.09(2) . ?
N2 C4 1.16(2) . ?
N3 C5 1.10(3) . ?
N4 C8 1.14(3) . ?
C1 C2 1.44(2) . ?
C2 C3 1.32(2) . ?
C3 C4 1.44(2) . ?
C5 C6 1.53(4) . ?
C6 C7 1.26(2) . ?
C7 C8 1.45(3) . ?
N5 C9 1.435(19) . ?
N5 C9 1.435(19) 7_565 ?
N5 C12 1.50(4) . ?
N5 C11 1.461(18) . ?
N5 C10 1.89(4) 7_565 ?
C9 C10 1.68(3) . ?
C10 C10 1.29(6) 7_565 ?

loop_
_geom_torsion_atom_site_label_1
_geom_torsion_atom_site_label_2
_geom_torsion_atom_site_label_3
_geom_torsion_atom_site_label_4
_geom_torsion
_geom_torsion_site_symmetry_1
_geom_torsion_site_symmetry_2
_geom_torsion_site_symmetry_3
_geom_torsion_site_symmetry_4
_geom_torsion_publ_flag
Ni1 S1 C2 C1 180.000(2) . . . . ?
Ni1 S1 C2 C3 0.000(3) . . . . ?
Ni1 S2 C3 C2 0.000(3) . . . . ?
Ni1 S2 C3 C4 180.000(3) . . . . ?
Ni1 S3 C6 C5 180.000(4) . . . . ?
Ni1 S3 C6 C7 0.000(4) . . . . ?
Ni1 S4 C7 C6 0.000(4) . . . . ?
Ni1 S4 C7 C8 180.000(5) . . . . ?
S1 C2 C3 S2 0.000(3) . . . . ?
S1 C2 C3 C4 180.000(3) . . . . ?
S3 C6 C7 S4 0.000(4) . . . . ?
S3 C6 C7 C8 180.000(6) . . . . ?
C1 C2 C3 S2 180.000(2) . . . . ?
C1 C2 C3 C4 0.000(5) . . . . ?
C5 C6 C7 S4 180.000(2) . . . . ?
C5 C6 C7 C8 0.000(6) . . . . ?
N5 C9 C10 C10 -1(2) . . . 7_565 ?
C9 N5 C9 C10 4(11) 7_565 . . . ?
C12 N5 C9 C10 111(3) . . . . ?
C11 N5 C9 C10 -129(3) . . . . ?
C10 N5 C9 C10 0.6(15) 7_565 . . . ?
